data_4321844
loop_
_publ_author_name
'Tianle Zhang'
'Marc Drouin'
'Pierre D. Harvey'

_publ_contact_author
;
Pierre D. Harvey
Department de chimie
Universite de Sherbrooke
2500 boul. Universite, Sherbrooke
Que., J1K 2R1
CANADA
;
_publ_contact_author_email pharvey@courrier.usherb.ca
_publ_contact_author_fax 819-821-8017
_publ_contact_author_phone 819-821-7092
_publ_section_title
;
 Preparation, Spectroscopic Characterization, and Theoretical Study of the
 [Pd4(dmb)4(PPh3)2]Cl2 Complex (dmb = 1,8-Diisocyano-p-menthane) and Its
 Organometallic Polymer {[Pd4(dmb)5](CH3CO2)2}n: The First Examples of
 58-Electron Linear Pd4 Clusters
;
_journal_name_full 'Inorganic Chemistry'
_journal_page_first 1305
_journal_page_last 1315
_journal_paper_doi 10.1021/ic9811594
_journal_volume 38
_journal_year 1999
_chemical_formula_sum 'C64 H104 N10 O8 Pd4'
_chemical_formula_weight 1567.17
_space_group_IT_number 14
_symmetry_cell_setting monoclinic
_symmetry_space_group_name_Hall '-P 2ybc'
_symmetry_space_group_name_H-M 'P 1 21/c 1'
_atom_sites_solution_hydrogens geom
_atom_sites_solution_primary direct
_atom_sites_solution_secondary difmap
_cell_angle_alpha 90.00
_cell_angle_beta 98.841(10)
_cell_angle_gamma 90.00
_cell_formula_units_Z 4
_cell_length_a 19.433(2)
_cell_length_b 15.312(2)
_cell_length_c 29.156(2)
_cell_measurement_temperature 293(2)
_cell_volume 8572.5(16)
_computing_cell_refinement NRCCAD
_computing_data_collection NRCCAD
_computing_data_reduction NRCVAX
_computing_structure_refinement 'SHELXL-97 (Sheldrick, 1997)'
_computing_structure_solution NRCVAX
_diffrn_ambient_temperature 293(2)
_diffrn_measured_fraction_theta_full 0.999
_diffrn_measured_fraction_theta_max 0.999
_diffrn_radiation_monochromator graphite
_diffrn_radiation_source 'fine-focus sealed tube'
_diffrn_radiation_type CuK\a
_diffrn_radiation_wavelength 1.54060
_diffrn_reflns_av_R_equivalents 0.0000
_diffrn_reflns_av_sigmaI/netI 0.0601
_diffrn_reflns_limit_h_max 19
_diffrn_reflns_limit_h_min -19
_diffrn_reflns_limit_k_max 15
_diffrn_reflns_limit_k_min 0
_diffrn_reflns_limit_l_max 28
_diffrn_reflns_limit_l_min 0
_diffrn_reflns_number 8796
_diffrn_reflns_theta_full 49.94
_diffrn_reflns_theta_max 49.94
_diffrn_reflns_theta_min 2.30
_exptl_absorpt_coefficient_mu 0.503
_exptl_absorpt_correction_type 'empirical PSI scan'
_exptl_crystal_density_diffrn 1.214
_exptl_crystal_density_method 'not measured'
_exptl_crystal_F_000 3224
_refine_diff_density_max 1.690
_refine_diff_density_min -1.003
_refine_diff_density_rms 0.207
_refine_ls_goodness_of_fit_ref 1.232
_refine_ls_hydrogen_treatment mixed
_refine_ls_matrix_type full
_refine_ls_number_parameters 474
_refine_ls_number_reflns 8796
_refine_ls_number_restraints 208
_refine_ls_restrained_S_all 1.222
_refine_ls_R_factor_all 0.1655
_refine_ls_R_factor_gt 0.0957
_refine_ls_shift/su_max 0.563
_refine_ls_shift/su_mean 0.048
_refine_ls_structure_factor_coef Fsqd
_refine_ls_weighting_details 'calc w=1/[\s^2^(Fo^2^)+(0.2000P)^2^+0.0000P] where P=(Fo^2^+2Fc^2^)/3'
_refine_ls_weighting_scheme calc
_refine_ls_wR_factor_gt 0.2931
_refine_ls_wR_factor_ref 0.3399
_reflns_number_gt 4942
_reflns_number_total 8796
_reflns_threshold_expression >2sigma(I)
_cod_data_source_file ic9811594_1.cif
_cod_data_source_block 2
_cod_original_cell_volume 8572.7(15)
_cod_original_sg_symbol_H-M 'P 21/c'
_cod_database_code 4321844

loop_
_symmetry_equiv_pos_as_xyz
'x, y, z'
'-x, y+1/2, -z+1/2'
'-x, -y, -z'
'x, -y-1/2, z-1/2'

loop_
_atom_site_label
_atom_site_type_symbol
_atom_site_fract_x
_atom_site_fract_y
_atom_site_fract_z
_atom_site_U_iso_or_equiv
_atom_site_adp_type
_atom_site_occupancy
_atom_site_symmetry_multiplicity
_atom_site_calc_flag
_atom_site_refinement_flags
_atom_site_disorder_assembly
_atom_site_disorder_group
Pd1 Pd 0.29454(8) 0.94365(9) 0.15989(5) 0.0760(5) Uani 1 1 d . . .
Pd2 Pd 0.22057(7) 0.72143(9) 0.02647(4) 0.0730(5) Uani 1 1 d . . .
Pd3 Pd 0.26189(7) 0.82940(9) 0.09379(5) 0.0726(5) Uani 1 1 d . . .
Pd4 Pd 0.17525(8) 0.62858(10) -0.04764(5) 0.0772(5) Uani 1 1 d . . .
C1 C 0.2964(10) 1.0133(12) 0.1038(7) 0.0853(16) Uiso 1 1 d D A .
C2 C 0.3073(13) 1.1323(15) 0.0407(8) 0.112(3) Uiso 0.598(12) 1 d PD A 1
C3 C 0.2337(13) 1.1490(18) 0.0146(10) 0.112(3) Uiso 0.598(12) 1 d PD A 1
H3A H 0.2353 1.1945 -0.0084 0.135 Uiso 0.60 1 calc P A 1
H3B H 0.2037 1.1687 0.0362 0.135 Uiso 0.60 1 calc P A 1
C4 C 0.2041(12) 1.065(2) -0.0095(12) 0.112(3) Uiso 0.598(12) 1 d PD A 1
H4A H 0.2013 1.0199 0.0137 0.135 Uiso 0.60 1 calc P A 1
H4B H 0.1575 1.0756 -0.0257 0.135 Uiso 0.60 1 calc P A 1
C5 C 0.2501(12) 1.0330(17) -0.0438(9) 0.112(3) Uiso 0.598(12) 1 d PD A 1
H5 H 0.2535 1.0801 -0.0661 0.135 Uiso 0.60 1 calc P A 1
C6 C 0.3236(12) 1.015(2) -0.0179(13) 0.112(3) Uiso 0.598(12) 1 d PD A 1
H6A H 0.3216 0.9678 0.0042 0.135 Uiso 0.60 1 calc P A 1
H6B H 0.3534 0.9962 -0.0398 0.135 Uiso 0.60 1 calc P A 1
C7 C 0.3545(13) 1.096(2) 0.0078(10) 0.112(3) Uiso 0.598(12) 1 d PD A 1
H7A H 0.3616 1.1404 -0.0147 0.135 Uiso 0.60 1 calc P A 1
H7B H 0.3995 1.0814 0.0254 0.135 Uiso 0.60 1 calc P A 1
C8 C 0.2205(13) 0.9532(14) -0.0707(8) 0.112(3) Uiso 0.598(12) 1 d PD A 1
C9 C 0.2185(10) 0.8250(12) -0.0116(6) 0.0853(16) Uiso 1 1 d D A .
C10 C 0.3369(16) 1.2204(19) 0.0608(11) 0.112(3) Uiso 0.598(12) 1 d PD A 1
H10A H 0.3856 1.2236 0.0587 0.168 Uiso 0.60 1 calc P A 1
H10B H 0.3306 1.2248 0.0928 0.168 Uiso 0.60 1 calc P A 1
H10C H 0.3128 1.2675 0.0435 0.168 Uiso 0.60 1 calc P A 1
C11 C 0.1456(14) 0.966(2) -0.0940(12) 0.112(3) Uiso 0.598(12) 1 d PD A 1
H11A H 0.1184 0.9881 -0.0718 0.168 Uiso 0.60 1 calc P A 1
H11B H 0.1268 0.9106 -0.1056 0.168 Uiso 0.60 1 calc P A 1
H11C H 0.1443 1.0062 -0.1192 0.168 Uiso 0.60 1 calc P A 1
C12 C 0.2712(19) 0.920(2) -0.1023(12) 0.112(3) Uiso 0.598(12) 1 d PD A 1
H12A H 0.3173 0.9174 -0.0850 0.168 Uiso 0.60 1 calc P A 1
H12B H 0.2708 0.9596 -0.1280 0.168 Uiso 0.60 1 calc P A 1
H12C H 0.2571 0.8632 -0.1137 0.168 Uiso 0.60 1 calc P A 1
C13 C 0.0885(16) 0.652(2) -0.0205(14) 0.0853(16) Uiso 0.704(12) 1 d PD B 1
C14 C -0.0305(13) 0.6565(15) 0.0082(8) 0.132(4) Uiso 0.704(12) 1 d PD B 1
C15 C -0.0579(16) 0.7515(16) 0.0083(9) 0.132(4) Uiso 0.704(12) 1 d PD B 1
H15A H -0.0618 0.7761 -0.0227 0.158 Uiso 0.70 1 calc P B 1
H15B H -0.1036 0.7523 0.0178 0.158 Uiso 0.70 1 calc P B 1
C16 C -0.0063(19) 0.8061(14) 0.0425(8) 0.132(4) Uiso 0.704(12) 1 d PD B 1
H16A H 0.0383 0.8087 0.0315 0.158 Uiso 0.70 1 calc P B 1
H16B H -0.0237 0.8652 0.0437 0.158 Uiso 0.70 1 calc P B 1
C17 C 0.0033(16) 0.7665(14) 0.0905(7) 0.132(4) Uiso 0.704(12) 1 d PD B 1
H17 H -0.0432 0.7645 0.0996 0.158 Uiso 0.70 1 calc P B 1
C18 C 0.0282(17) 0.6723(14) 0.0909(9) 0.132(4) Uiso 0.704(12) 1 d PD B 1
H18A H 0.0330 0.6488 0.1221 0.158 Uiso 0.70 1 calc P B 1
H18B H 0.0733 0.6694 0.0805 0.158 Uiso 0.70 1 calc P B 1
C19 C -0.0261(17) 0.6185(16) 0.0579(8) 0.132(4) Uiso 0.704(12) 1 d PD B 1
H19A H -0.0712 0.6219 0.0680 0.158 Uiso 0.70 1 calc P B 1
H19B H -0.0121 0.5576 0.0581 0.158 Uiso 0.70 1 calc P B 1
C20 C 0.0467(13) 0.8248(16) 0.1260(8) 0.132(4) Uiso 0.704(12) 1 d PD B 1
C21 C 0.1707(13) 0.8407(19) 0.1057(10) 0.0853(16) Uiso 0.704(12) 1 d PD B 1
C22 C -0.0824(18) 0.6010(18) -0.0247(9) 0.132(4) Uiso 0.704(12) 1 d PD B 1
H22A H -0.0683 0.5409 -0.0224 0.198 Uiso 0.70 1 calc P B 1
H22B H -0.0833 0.6209 -0.0561 0.198 Uiso 0.70 1 calc P B 1
H22C H -0.1280 0.6066 -0.0163 0.198 Uiso 0.70 1 calc P B 1
C23 C 0.0069(19) 0.9077(18) 0.1343(12) 0.132(4) Uiso 0.704(12) 1 d PD B 1
H23A H 0.0351 0.9433 0.1569 0.198 Uiso 0.70 1 calc P B 1
H23B H -0.0355 0.8924 0.1454 0.198 Uiso 0.70 1 calc P B 1
H23C H -0.0038 0.9395 0.1057 0.198 Uiso 0.70 1 calc P B 1
C24 C 0.0433(19) 0.792(2) 0.1755(8) 0.132(4) Uiso 0.704(12) 1 d PD B 1
H24A H 0.0645 0.7356 0.1797 0.198 Uiso 0.70 1 calc P B 1
H24B H -0.0044 0.7886 0.1801 0.198 Uiso 0.70 1 calc P B 1
H24C H 0.0678 0.8323 0.1975 0.198 Uiso 0.70 1 calc P B 1
C25 C 0.2718(13) 0.644(2) -0.0498(12) 0.0853(16) Uiso 0.732(12) 1 d PD B 1
C26 C 0.4024(11) 0.6353(13) -0.0595(6) 0.106(3) Uiso 0.732(12) 1 d PD B 1
C32 C 0.4795(11) 0.7840(13) 0.0667(6) 0.106(3) Uiso 0.732(12) 1 d PD B 1
C27 C 0.4448(14) 0.5884(11) -0.0177(6) 0.106(3) Uiso 0.732(12) 1 d PD B 1
H27A H 0.4248 0.5313 -0.0141 0.127 Uiso 0.73 1 calc P B 1
H27B H 0.4923 0.5803 -0.0234 0.127 Uiso 0.73 1 calc P B 1
C28 C 0.4451(16) 0.6412(12) 0.0268(6) 0.106(3) Uiso 0.732(12) 1 d PD B 1
H28A H 0.4724 0.6109 0.0526 0.127 Uiso 0.73 1 calc P B 1
H28B H 0.3979 0.6469 0.0334 0.127 Uiso 0.73 1 calc P B 1
C29 C 0.4760(13) 0.7321(12) 0.0214(6) 0.106(3) Uiso 0.732(12) 1 d PD B 1
H29 H 0.5236 0.7247 0.0148 0.127 Uiso 0.73 1 calc P B 1
C30 C 0.4336(15) 0.7791(12) -0.0196(6) 0.106(3) Uiso 0.732(12) 1 d PD B 1
H30A H 0.4528 0.8369 -0.0228 0.127 Uiso 0.73 1 calc P B 1
H30B H 0.3859 0.7858 -0.0141 0.127 Uiso 0.73 1 calc P B 1
C31 C 0.4349(14) 0.7267(12) -0.0647(6) 0.106(3) Uiso 0.732(12) 1 d PD B 1
H31A H 0.4825 0.7203 -0.0704 0.127 Uiso 0.73 1 calc P B 1
H31B H 0.4086 0.7574 -0.0907 0.127 Uiso 0.73 1 calc P B 1
C33 C 0.3527(14) 0.807(2) 0.0817(12) 0.0853(16) Uiso 0.732(12) 1 d PD B 1
C34 C 0.4074(15) 0.5818(15) -0.1040(7) 0.106(3) Uiso 0.732(12) 1 d PD B 1
H34A H 0.3803 0.6098 -0.1302 0.158 Uiso 0.73 1 calc P B 1
H34B H 0.3899 0.5239 -0.1006 0.158 Uiso 0.73 1 calc P B 1
H34C H 0.4552 0.5786 -0.1087 0.158 Uiso 0.73 1 calc P B 1
C35 C 0.5204(17) 0.7268(16) 0.1063(7) 0.106(3) Uiso 0.732(12) 1 d PD B 1
H35A H 0.5248 0.7582 0.1351 0.158 Uiso 0.73 1 calc P B 1
H35B H 0.5658 0.7138 0.0991 0.158 Uiso 0.73 1 calc P B 1
H35C H 0.4955 0.6733 0.1090 0.158 Uiso 0.73 1 calc P B 1
C36 C 0.5181(15) 0.8707(13) 0.0642(9) 0.106(3) Uiso 0.732(12) 1 d PD B 1
H36A H 0.5209 0.9006 0.0934 0.158 Uiso 0.73 1 calc P B 1
H36B H 0.4934 0.9063 0.0400 0.158 Uiso 0.73 1 calc P B 1
H36C H 0.5642 0.8595 0.0576 0.158 Uiso 0.73 1 calc P B 1
C37 C 0.2991(18) 0.833(2) 0.1947(13) 0.0853(16) Uiso 0.620(13) 1 d PD C 1
C38 C 0.3048(13) 0.7000(17) 0.2503(8) 0.126(4) Uiso 0.620(13) 1 d PD C 1
C39 C 0.3638(11) 0.650(2) 0.2354(10) 0.126(4) Uiso 0.620(13) 1 d PD C 1
H39A H 0.3771 0.6030 0.2572 0.152 Uiso 0.62 1 calc P C 1
H39B H 0.4036 0.6886 0.2360 0.152 Uiso 0.62 1 calc P C 1
C40 C 0.3449(13) 0.612(2) 0.1862(11) 0.126(4) Uiso 0.620(13) 1 d PD C 1
H40A H 0.3387 0.6585 0.1636 0.152 Uiso 0.62 1 calc P C 1
H40B H 0.3826 0.5747 0.1793 0.152 Uiso 0.62 1 calc P C 1
C41 C 0.2781(13) 0.5581(18) 0.1826(9) 0.126(4) Uiso 0.620(13) 1 d PD C 1
H41 H 0.2862 0.5129 0.2066 0.152 Uiso 0.62 1 calc P C 1
C42 C 0.2182(11) 0.614(2) 0.1935(11) 0.126(4) Uiso 0.620(13) 1 d PD C 1
H42A H 0.1766 0.5781 0.1917 0.152 Uiso 0.62 1 calc P C 1
H42B H 0.2089 0.6600 0.1706 0.152 Uiso 0.62 1 calc P C 1
C43 C 0.2352(12) 0.654(2) 0.2421(10) 0.126(4) Uiso 0.620(13) 1 d PD C 1
H43A H 0.1989 0.6952 0.2465 0.152 Uiso 0.62 1 calc P C 1
H43B H 0.2352 0.6080 0.2651 0.152 Uiso 0.62 1 calc P C 1
C44 C 0.2603(14) 0.5111(16) 0.1362(8) 0.126(4) Uiso 0.620(13) 1 d PD C 1
C45 C 0.242(2) 0.626(3) 0.0696(15) 0.0853(16) Uiso 0.620(13) 1 d PD C 1
C46 C 0.3228(16) 0.731(3) 0.3011(10) 0.126(4) Uiso 0.620(13) 1 d PD C 1
H46A H 0.2861 0.7673 0.3087 0.190 Uiso 0.62 1 calc P C 1
H46B H 0.3657 0.7627 0.3050 0.190 Uiso 0.62 1 calc P C 1
H46C H 0.3277 0.6806 0.3212 0.190 Uiso 0.62 1 calc P C 1
C47 C 0.3193(16) 0.454(2) 0.1250(12) 0.126(4) Uiso 0.620(13) 1 d PD C 1
H47A H 0.3042 0.4223 0.0968 0.190 Uiso 0.62 1 calc P C 1
H47B H 0.3323 0.4130 0.1499 0.190 Uiso 0.62 1 calc P C 1
H47C H 0.3586 0.4895 0.1214 0.190 Uiso 0.62 1 calc P C 1
C48 C 0.1935(14) 0.457(2) 0.1365(12) 0.126(4) Uiso 0.620(13) 1 d PD C 1
H48A H 0.1823 0.4262 0.1075 0.190 Uiso 0.62 1 calc P C 1
H48B H 0.1557 0.4946 0.1408 0.190 Uiso 0.62 1 calc P C 1
H48C H 0.2009 0.4150 0.1615 0.190 Uiso 0.62 1 calc P C 1
C49 C 0.3099(10) 1.0403(13) 0.2089(7) 0.086(6) Uiso 1 1 d D C .
C50 C 0.3127(12) 1.1548(14) 0.2760(7) 0.102(7) Uiso 1 1 d D . .
C51 C 0.2404(14) 1.1978(17) 0.2672(9) 0.122(8) Uiso 1 1 d . . .
H51A H 0.2390 1.2426 0.2905 0.147 Uiso 1 1 calc . . .
H51B H 0.2355 1.2268 0.2373 0.147 Uiso 1 1 calc . . .
C52 C 0.1784(11) 1.1390(14) 0.2675(7) 0.093(6) Uiso 1 1 d . . .
H52A H 0.1361 1.1734 0.2653 0.112 Uiso 1 1 calc . . .
H52B H 0.1739 1.0992 0.2413 0.112 Uiso 1 1 calc . . .
C53 C 0.1897(10) 1.0888(13) 0.3122(7) 0.082(5) Uiso 1 1 d . . .
H53 H 0.1915 1.1314 0.3374 0.098 Uiso 1 1 calc . . .
C54 C 0.2574(11) 1.0393(13) 0.3198(7) 0.090(6) Uiso 1 1 d . . .
H54A H 0.2578 0.9965 0.2953 0.108 Uiso 1 1 calc . . .
H54B H 0.2621 1.0085 0.3492 0.108 Uiso 1 1 calc . . .
C55 C 0.3201(12) 1.1042(15) 0.3200(8) 0.102(7) Uiso 1 1 d . . .
H55A H 0.3217 1.1440 0.3460 0.123 Uiso 1 1 calc . . .
H55B H 0.3634 1.0716 0.3238 0.123 Uiso 1 1 calc . . .
C56 C 0.1279(11) 0.4700(13) -0.1851(6) 0.090(6) Uiso 1 1 d D . .
C57 C 0.1467(10) 0.5621(12) -0.1079(6) 0.081(5) Uiso 1 1 d D B .
C58 C 0.3761(14) 1.2149(18) 0.2756(9) 0.129(9) Uiso 1 1 d . . .
H58A H 0.3703 1.2478 0.2472 0.194 Uiso 1 1 calc . . .
H58B H 0.4176 1.1802 0.2777 0.194 Uiso 1 1 calc . . .
H58C H 0.3799 1.2542 0.3015 0.194 Uiso 1 1 calc . . .
C59 C 0.1167(12) 0.5430(16) -0.2253(8) 0.114(8) Uiso 1 1 d . . .
H59A H 0.1596 0.5739 -0.2258 0.171 Uiso 1 1 calc . . .
H59B H 0.0814 0.5834 -0.2193 0.171 Uiso 1 1 calc . . .
H59C H 0.1026 0.5154 -0.2548 0.171 Uiso 1 1 calc . . .
C60 C 0.0602(15) 0.4244(19) -0.1839(9) 0.136(9) Uiso 1 1 d . . .
H60A H 0.0242 0.4669 -0.1828 0.205 Uiso 1 1 calc . . .
H60B H 0.0640 0.3879 -0.1569 0.205 Uiso 1 1 calc . . .
H60C H 0.0489 0.3892 -0.2113 0.205 Uiso 1 1 calc . . .
N1 N 0.3031(8) 1.0658(10) 0.0773(5) 0.0853(16) Uiso 1 1 d D A 1
N2 N 0.2193(8) 0.8819(10) -0.0375(5) 0.0853(16) Uiso 1 1 d D A 1
N3 N 0.0400(13) 0.644(2) -0.0042(9) 0.0853(16) Uiso 0.704(12) 1 d PD B 1
N4 N 0.1172(11) 0.8381(16) 0.1148(8) 0.0853(16) Uiso 0.704(12) 1 d PD B 1
N5 N 0.3285(12) 0.6337(19) -0.0532(11) 0.0853(16) Uiso 0.732(12) 1 d PD B 1
N6 N 0.4093(12) 0.8068(14) 0.0771(8) 0.0853(16) Uiso 0.732(12) 1 d PD B 1
N7 N 0.3027(14) 0.7754(18) 0.2198(10) 0.0853(16) Uiso 0.620(13) 1 d PD C 1
N8 N 0.2565(14) 0.5719(18) 0.0964(9) 0.0853(16) Uiso 0.620(13) 1 d PD C 1
N9 N 0.3117(8) 1.0922(10) 0.2372(5) 0.0853(16) Uiso 1 1 d D C 1
N10 N 0.1371(8) 0.5197(10) -0.1409(5) 0.0853(16) Uiso 1 1 d D B 1
C61 C 0.8220(17) 0.922(2) 0.2130(11) 0.139(10) Uiso 1 1 d . D 1
C62 C 0.9028(18) 0.918(2) 0.2389(12) 0.171(12) Uiso 1 1 d . D 1
H62A H 0.9332 0.9116 0.2161 0.256 Uiso 1 1 calc . E 1
H62B H 0.9086 0.8699 0.2599 0.256 Uiso 1 1 calc . F 1
H62C H 0.9141 0.9717 0.2558 0.256 Uiso 1 1 calc . G 1
C63 C 0.696(2) 0.664(3) 0.0482(14) 0.177(14) Uiso 1 1 d . H 1
C64 C 0.7428(19) 0.595(3) 0.0280(12) 0.185(13) Uiso 1 1 d . H 1
H64A H 0.7150 0.5628 0.0038 0.277 Uiso 1 1 calc . I 1
H64B H 0.7626 0.5564 0.0522 0.277 Uiso 1 1 calc . J 1
H64C H 0.7794 0.6249 0.0156 0.277 Uiso 1 1 calc . K 1
O1 O 0.7851(15) 0.928(2) 0.2420(11) 0.228(11) Uiso 1 1 d . D 1
O2 O 0.8186(10) 0.8796(13) 0.1735(7) 0.152(7) Uiso 1 1 d . D 1
O3 O 0.634(2) 0.650(2) 0.0272(12) 0.288(16) Uiso 1 1 d . H 1
O4 O 0.7040(11) 0.7117(14) 0.0736(7) 0.152(7) Uiso 1 1 d . H 1
O5 O 0.6838(8) 0.8436(10) 0.1285(5) 0.115(5) Uiso 1 1 d . L 1
O6 O 0.5116(19) 0.548(2) 0.2537(13) 0.296(16) Uiso 1 1 d . M 1
O7 O 0.6546(12) 0.9566(15) 0.1990(8) 0.183(8) Uiso 1 1 d . N 1
O8 O 0.8398(11) 0.7545(15) 0.1065(7) 0.171(8) Uiso 1 1 d . O 1
C2' C 0.2261(18) 0.947(3) -0.0695(12) 0.112(3) Uiso 0.402(12) 1 d PD A 2
C3' C 0.3030(18) 0.972(3) -0.0636(14) 0.112(3) Uiso 0.402(12) 1 d PD A 2
H3'1 H 0.3103 1.0137 -0.0875 0.135 Uiso 0.40 1 calc P A 2
H3'2 H 0.3307 0.9207 -0.0672 0.135 Uiso 0.40 1 calc P A 2
C4' C 0.3271(17) 1.013(3) -0.0158(17) 0.112(3) Uiso 0.402(12) 1 d PD A 2
H4'1 H 0.3756 1.0298 -0.0133 0.135 Uiso 0.40 1 calc P A 2
H4'2 H 0.3233 0.9698 0.0082 0.135 Uiso 0.40 1 calc P A 2
C5' C 0.2829(16) 1.093(2) -0.0082(12) 0.112(3) Uiso 0.402(12) 1 d PD A 2
H5' H 0.2891 1.1374 -0.0314 0.135 Uiso 0.40 1 calc P A 2
C6' C 0.2061(15) 1.067(3) -0.0143(16) 0.112(3) Uiso 0.402(12) 1 d PD A 2
H6'1 H 0.1778 1.1171 -0.0097 0.135 Uiso 0.40 1 calc P A 2
H6'2 H 0.1993 1.0232 0.0089 0.135 Uiso 0.40 1 calc P A 2
C7' C 0.1831(18) 1.029(3) -0.0631(14) 0.112(3) Uiso 0.402(12) 1 d PD A 2
H7'1 H 0.1340 1.0140 -0.0670 0.135 Uiso 0.40 1 calc P A 2
H7'2 H 0.1899 1.0721 -0.0863 0.135 Uiso 0.40 1 calc P A 2
C8' C 0.3056(18) 1.131(3) 0.0403(12) 0.112(3) Uiso 0.402(12) 1 d PD A 2
C10' C 0.203(2) 0.909(3) -0.1182(14) 0.112(3) Uiso 0.402(12) 1 d PD A 2
H10D H 0.1541 0.8961 -0.1223 0.168 Uiso 0.40 1 calc P A 2
H10E H 0.2285 0.8559 -0.1215 0.168 Uiso 0.40 1 calc P A 2
H10F H 0.2123 0.9502 -0.1412 0.168 Uiso 0.40 1 calc P A 2
C11' C 0.383(2) 1.157(4) 0.0462(16) 0.112(3) Uiso 0.402(12) 1 d PD A 2
H11D H 0.4098 1.1083 0.0392 0.168 Uiso 0.40 1 calc P A 2
H11E H 0.3976 1.1758 0.0776 0.168 Uiso 0.40 1 calc P A 2
H11F H 0.3884 1.2045 0.0254 0.168 Uiso 0.40 1 calc P A 2
C12' C 0.262(3) 1.211(3) 0.0489(16) 0.112(3) Uiso 0.402(12) 1 d PD A 2
H12D H 0.2137 1.1933 0.0471 0.168 Uiso 0.40 1 calc P A 2
H12E H 0.2654 1.2544 0.0258 0.168 Uiso 0.40 1 calc P A 2
H12F H 0.2778 1.2341 0.0792 0.168 Uiso 0.40 1 calc P A 2
C13' C 0.1684 0.8827 0.0880 0.085 Uiso 0.30 1 d PD B 2
C14' C 0.0436(18) 0.870(3) 0.1071(14) 0.132(4) Uiso 0.296(12) 1 d PD B 2
C15' C 0.027(4) 0.781(3) 0.1269(13) 0.132(4) Uiso 0.296(12) 1 d PD B 2
H15C H -0.0177 0.7846 0.1382 0.158 Uiso 0.30 1 calc P B 2
H15D H 0.0622 0.7662 0.1529 0.158 Uiso 0.30 1 calc P B 2
C16' C 0.023(4) 0.710(3) 0.0894(16) 0.132(4) Uiso 0.296(12) 1 d PD B 2
H16C H 0.0685 0.7026 0.0801 0.158 Uiso 0.30 1 calc P B 2
H16D H 0.0101 0.6545 0.1021 0.158 Uiso 0.30 1 calc P B 2
C17' C -0.030(3) 0.734(3) 0.0473(14) 0.132(4) Uiso 0.296(12) 1 d PD B 2
H17' H -0.0760 0.7389 0.0572 0.158 Uiso 0.30 1 calc P B 2
C18' C -0.012(4) 0.823(3) 0.0278(14) 0.132(4) Uiso 0.296(12) 1 d PD B 2
H18C H -0.0453 0.8380 0.0008 0.158 Uiso 0.30 1 calc P B 2
H18D H 0.0342 0.8205 0.0185 0.158 Uiso 0.30 1 calc P B 2
C19' C -0.013(3) 0.892(3) 0.0666(19) 0.132(4) Uiso 0.296(12) 1 d PD B 2
H19C H -0.0044 0.9498 0.0548 0.158 Uiso 0.30 1 calc P B 2
H19D H -0.0580 0.8924 0.0768 0.158 Uiso 0.30 1 calc P B 2
C20' C -0.035(3) 0.664(3) 0.0094(15) 0.132(4) Uiso 0.296(12) 1 d PD B 2
C21' C 0.079(3) 0.627(4) -0.017(3) 0.0853(16) Uiso 0.296(12) 1 d PD B 2
C22' C 0.048(4) 0.941(4) 0.1447(19) 0.132(4) Uiso 0.296(12) 1 d PD B 2
H22D H 0.0514 0.9970 0.1307 0.198 Uiso 0.30 1 calc P B 2
H22E H 0.0880 0.9308 0.1676 0.198 Uiso 0.30 1 calc P B 2
H22F H 0.0066 0.9389 0.1591 0.198 Uiso 0.30 1 calc P B 2
C23' C -0.059(5) 0.577(3) 0.029(2) 0.132(4) Uiso 0.296(12) 1 d PD B 2
H23D H -0.0580 0.5314 0.0058 0.198 Uiso 0.30 1 calc P B 2
H23E H -0.1050 0.5830 0.0356 0.198 Uiso 0.30 1 calc P B 2
H23F H -0.0277 0.5611 0.0564 0.198 Uiso 0.30 1 calc P B 2
C24' C -0.090(4) 0.692(5) -0.0319(18) 0.132(4) Uiso 0.296(12) 1 d PD B 2
H24D H -0.0927 0.6490 -0.0560 0.198 Uiso 0.30 1 calc P B 2
H24E H -0.0768 0.7473 -0.0435 0.198 Uiso 0.30 1 calc P B 2
H24F H -0.1343 0.6973 -0.0217 0.198 Uiso 0.30 1 calc P B 2
C25' C 0.364(3) 0.781(5) 0.090(3) 0.0853(16) Uiso 0.268(12) 1 d PD B 2
C26' C 0.486(2) 0.732(3) 0.0762(12) 0.106(3) Uiso 0.268(12) 1 d PD B 2
C27' C 0.504(3) 0.779(3) 0.0337(14) 0.106(3) Uiso 0.268(12) 1 d PD B 2
H27C H 0.5507 0.7644 0.0290 0.127 Uiso 0.27 1 calc P B 2
H27D H 0.5019 0.8421 0.0385 0.127 Uiso 0.27 1 calc P B 2
C28' C 0.451(3) 0.753(2) -0.0097(14) 0.106(3) Uiso 0.268(12) 1 d PD B 2
H28C H 0.4044 0.7691 -0.0054 0.127 Uiso 0.27 1 calc P B 2
H28D H 0.4623 0.7833 -0.0369 0.127 Uiso 0.27 1 calc P B 2
C29' C 0.457(2) 0.654(3) -0.0160(11) 0.106(3) Uiso 0.268(12) 1 d PD B 2
H29' H 0.5050 0.6390 -0.0179 0.127 Uiso 0.27 1 calc P B 2
C30' C 0.435(3) 0.607(3) 0.0264(13) 0.106(3) Uiso 0.268(12) 1 d PD B 2
H30C H 0.4353 0.5445 0.0220 0.127 Uiso 0.27 1 calc P B 2
H30D H 0.3880 0.6246 0.0303 0.127 Uiso 0.27 1 calc P B 2
C31' C 0.487(3) 0.633(3) 0.0698(13) 0.106(3) Uiso 0.268(12) 1 d PD B 2
H31C H 0.4744 0.6045 0.0970 0.127 Uiso 0.27 1 calc P B 2
H31D H 0.5335 0.6142 0.0661 0.127 Uiso 0.27 1 calc P B 2
C32' C 0.411(2) 0.624(3) -0.0605(13) 0.106(3) Uiso 0.268(12) 1 d PD B 2
C33' C 0.295(4) 0.626(6) -0.046(3) 0.0853(16) Uiso 0.268(12) 1 d PD B 2
C34' C 0.535(4) 0.760(4) 0.1201(15) 0.106(3) Uiso 0.268(12) 1 d PD B 2
H34D H 0.5226 0.7302 0.1466 0.158 Uiso 0.27 1 calc P B 2
H34E H 0.5320 0.8217 0.1243 0.158 Uiso 0.27 1 calc P B 2
H34F H 0.5824 0.7447 0.1169 0.158 Uiso 0.27 1 calc P B 2
C35' C 0.423(4) 0.682(4) -0.1015(14) 0.106(3) Uiso 0.268(12) 1 d PD B 2
H35D H 0.3929 0.6641 -0.1289 0.158 Uiso 0.27 1 calc P B 2
H35E H 0.4709 0.6760 -0.1064 0.158 Uiso 0.27 1 calc P B 2
H35F H 0.4142 0.7417 -0.0946 0.158 Uiso 0.27 1 calc P B 2
C36' C 0.429(4) 0.528(3) -0.0705(19) 0.106(3) Uiso 0.268(12) 1 d PD B 2
H36D H 0.3988 0.5075 -0.0975 0.158 Uiso 0.27 1 calc P B 2
H36E H 0.4234 0.4921 -0.0443 0.158 Uiso 0.27 1 calc P B 2
H36F H 0.4765 0.5247 -0.0759 0.158 Uiso 0.27 1 calc P B 2
C37' C 0.226(4) 0.627(4) 0.074(2) 0.0853(16) Uiso 0.380(13) 1 d PD C 2
C38' C 0.2497(19) 0.507(2) 0.1361(12) 0.126(4) Uiso 0.380(13) 1 d PD C 2
C39' C 0.1932(17) 0.520(3) 0.1666(16) 0.126(4) Uiso 0.380(13) 1 d PD C 2
H39C H 0.1969 0.4744 0.1900 0.152 Uiso 0.38 1 calc P C 2
H39D H 0.1477 0.5152 0.1477 0.152 Uiso 0.38 1 calc P C 2
C40' C 0.2004(16) 0.610(3) 0.1904(18) 0.126(4) Uiso 0.380(13) 1 d PD C 2
H40C H 0.1952 0.6558 0.1671 0.152 Uiso 0.38 1 calc P C 2
H40D H 0.1642 0.6174 0.2096 0.152 Uiso 0.38 1 calc P C 2
C41' C 0.2725(18) 0.617(2) 0.2206(13) 0.126(4) Uiso 0.380(13) 1 d PD C 2
H41' H 0.2782 0.5676 0.2423 0.152 Uiso 0.38 1 calc P C 2
C42' C 0.3282(19) 0.609(3) 0.1882(18) 0.126(4) Uiso 0.380(13) 1 d PD C 2
H42C H 0.3212 0.6550 0.1648 0.152 Uiso 0.38 1 calc P C 2
H42D H 0.3743 0.6166 0.2060 0.152 Uiso 0.38 1 calc P C 2
C43' C 0.3221(16) 0.519(3) 0.1646(16) 0.126(4) Uiso 0.380(13) 1 d PD C 2
H43C H 0.3572 0.5134 0.1445 0.152 Uiso 0.38 1 calc P C 2
H43D H 0.3303 0.4737 0.1881 0.152 Uiso 0.38 1 calc P C 2
C44' C 0.280(2) 0.701(2) 0.2483(12) 0.126(4) Uiso 0.380(13) 1 d PD C 2
C45' C 0.274(3) 0.841(3) 0.198(2) 0.0853(16) Uiso 0.380(13) 1 d PD C 2
C46' C 0.243(3) 0.415(3) 0.1145(18) 0.126(4) Uiso 0.380(13) 1 d PD C 2
H46D H 0.1980 0.4078 0.0966 0.190 Uiso 0.38 1 calc P C 2
H46E H 0.2501 0.3719 0.1388 0.190 Uiso 0.38 1 calc P C 2
H46F H 0.2782 0.4075 0.0948 0.190 Uiso 0.38 1 calc P C 2
C47' C 0.218(2) 0.714(3) 0.2746(18) 0.126(4) Uiso 0.380(13) 1 d PD C 2
H47D H 0.2228 0.7694 0.2907 0.190 Uiso 0.38 1 calc P C 2
H47E H 0.2171 0.6680 0.2966 0.190 Uiso 0.38 1 calc P C 2
H47F H 0.1756 0.7142 0.2530 0.190 Uiso 0.38 1 calc P C 2
C48' C 0.348(2) 0.702(4) 0.2832(18) 0.126(4) Uiso 0.380(13) 1 d PD C 2
H48D H 0.3470 0.7498 0.3046 0.190 Uiso 0.38 1 calc P C 2
H48E H 0.3873 0.7102 0.2668 0.190 Uiso 0.38 1 calc P C 2
H48F H 0.3534 0.6483 0.2999 0.190 Uiso 0.38 1 calc P C 2
N4' N 0.026(3) 0.658(5) -0.015(2) 0.0853(16) Uiso 0.296(12) 1 d PD B 2
N3' N 0.1106(12) 0.883(3) 0.0907(18) 0.0853(16) Uiso 0.296(12) 1 d PD B 2
N6' N 0.338(3) 0.652(5) -0.063(3) 0.0853(16) Uiso 0.268(12) 1 d PD B 2
N5' N 0.418(3) 0.767(4) 0.084(2) 0.0853(16) Uiso 0.268(12) 1 d PD B 2
N8' N 0.273(2) 0.781(3) 0.2206(16) 0.0853(16) Uiso 0.380(13) 1 d PD C 2
N7' N 0.223(2) 0.573(3) 0.1010(15) 0.0853(16) Uiso 0.380(13) 1 d PD C 2

loop_
_atom_site_aniso_label
_atom_site_aniso_U_11
_atom_site_aniso_U_22
_atom_site_aniso_U_33
_atom_site_aniso_U_23
_atom_site_aniso_U_13
_atom_site_aniso_U_12
Pd1 0.0989(12) 0.0644(9) 0.0650(9) -0.0066(7) 0.0135(8) -0.0052(8)
Pd2 0.0841(11) 0.0710(9) 0.0618(9) -0.0046(7) 0.0046(7) -0.0001(7)
Pd3 0.0805(10) 0.0715(9) 0.0657(9) -0.0102(7) 0.0105(7) -0.0051(7)
Pd4 0.0826(11) 0.0853(10) 0.0624(9) -0.0073(7) 0.0066(7) 0.0035(8)

loop_
_atom_type_symbol
_atom_type_description
_atom_type_scat_dispersion_real
_atom_type_scat_dispersion_imag
_atom_type_scat_source
C C 0.0181 0.0091 'International Tables Vol C Tables 4.2.6.8 and 6.1.1.4'
H H 0.0000 0.0000 'International Tables Vol C Tables 4.2.6.8 and 6.1.1.4'
O O 0.0492 0.0322 'International Tables Vol C Tables 4.2.6.8 and 6.1.1.4'
Pd Pd 0.1215 3.9337 'International Tables Vol C Tables 4.2.6.8 and 6.1.1.4'
N N 0.0311 0.0180 'International Tables Vol C Tables 4.2.6.8 and 6.1.1.4'

loop_
_geom_angle_atom_site_label_1
_geom_angle_atom_site_label_2
_geom_angle_atom_site_label_3
_geom_angle
_geom_angle_site_symmetry_1
_geom_angle_site_symmetry_3
_geom_angle_publ_flag
C1 Pd1 C37 153.3(13) . . ?
C1 Pd1 C45' 157(2) . . ?
C37 Pd1 C45' 15.0(18) . . ?
C1 Pd1 C49 99.8(8) . . ?
C37 Pd1 C49 105.9(13) . . ?
C45' Pd1 C49 102(2) . . ?
C45 Pd2 C9 168.2(16) . . ?
C45 Pd2 C37' 10(2) . . ?
C9 Pd2 C37' 171(3) . . ?
C21 Pd3 C33 174.8(13) . . ?
C21 Pd3 C13' 24.5(9) . . ?
C33 Pd3 C13' 159.3(9) . . ?
C21 Pd3 C25' 163(2) . . ?
C33 Pd3 C25' 12(2) . . ?
C13' Pd3 C25' 171(2) . . ?
C25 Pd4 C13 152.4(15) . . ?
C25 Pd4 C57 99.9(12) . . ?
C13 Pd4 C57 107.4(13) . . ?
C25 Pd4 C21' 157(3) . . ?
C13 Pd4 C21' 11(2) . . ?
C57 Pd4 C21' 102(2) . . ?
N1 C1 Pd1 166.5(18) . . ?
N1 C2 C3 109(2) . . ?
N1 C2 C7 108(2) . . ?
C3 C2 C7 110.5(19) . . ?
N1 C2 C10 113(2) . . ?
C3 C2 C10 107.9(15) . . ?
C7 C2 C10 109.3(15) . . ?
C2 C3 C4 110.0(16) . . ?
C5 C4 C3 110.6(17) . . ?
C8 C5 C4 112.6(15) . . ?
C8 C5 C6 111.0(15) . . ?
C4 C5 C6 109.3(16) . . ?
C7 C6 C5 111.1(17) . . ?
C6 C7 C2 112.1(17) . . ?
N2 C8 C5 107.6(18) . . ?
N2 C8 C11 106(2) . . ?
C5 C8 C11 113.0(16) . . ?
N2 C8 C12 103(2) . . ?
C5 C8 C12 110.4(16) . . ?
C11 C8 C12 116(2) . . ?
N2 C9 Pd2 173.4(18) . . ?
N3 C13 Pd4 163(3) . . ?
N3 C14 C22 109(2) . . ?
N3 C14 C15 117(2) . . ?
C22 C14 C15 109.1(15) . . ?
N3 C14 C19 105(2) . . ?
C22 C14 C19 108.2(15) . . ?
C15 C14 C19 109(2) . . ?
C16 C15 C14 108.7(16) . . ?
C17 C16 C15 110.9(16) . . ?
C16 C17 C20 111.9(15) . . ?
C16 C17 C18 112.3(16) . . ?
C20 C17 C18 114.2(15) . . ?
C17 C18 C19 108.3(15) . . ?
C18 C19 C14 108.4(15) . . ?
N4 C20 C17 112(2) . . ?
N4 C20 C23 116(2) . . ?
C17 C20 C23 110.8(16) . . ?
N4 C20 C24 115(2) . . ?
C17 C20 C24 110.5(16) . . ?
C23 C20 C24 91(2) . . ?
N4 C21 Pd3 172(3) . . ?
N5 C25 Pd4 165(3) . . ?
N5 C26 C27 108(2) . . ?
N5 C26 C34 106(2) . . ?
C27 C26 C34 108.8(14) . . ?
N5 C26 C31 116(2) . . ?
C27 C26 C31 108.6(13) . . ?
C34 C26 C31 108.5(14) . . ?
N6 C32 C36 106.1(19) . . ?
N6 C32 C29 112.2(17) . . ?
C36 C32 C29 111.5(14) . . ?
N6 C32 C35 111(2) . . ?
C36 C32 C35 108.9(14) . . ?
C29 C32 C35 107.2(13) . . ?
C28 C27 C26 111.0(14) . . ?
C27 C28 C29 110.0(14) . . ?
C30 C29 C32 112.2(14) . . ?
C30 C29 C28 109.6(14) . . ?
C32 C29 C28 110.4(14) . . ?
C29 C30 C31 110.1(14) . . ?
C30 C31 C26 109.1(13) . . ?
N6 C33 Pd3 169(3) . . ?
N7 C37 Pd1 171(4) . . ?
N7 C38 C39 100(2) . . ?
N7 C38 C43 109(2) . . ?
C39 C38 C43 115.0(15) . . ?
N7 C38 C46 109(2) . . ?
C39 C38 C46 111.4(16) . . ?
C43 C38 C46 111.0(16) . . ?
C38 C39 C40 112.5(16) . . ?
C41 C40 C39 110.4(16) . . ?
C42 C41 C44 112.0(16) . . ?
C42 C41 C40 110.9(16) . . ?
C44 C41 C40 113.0(15) . . ?
C41 C42 C43 110.8(16) . . ?
C38 C43 C42 113.2(16) . . ?
N8 C44 C47 98(2) . . ?
N8 C44 C41 112(2) . . ?
C47 C44 C41 112.8(16) . . ?
N8 C44 C48 114(2) . . ?
C47 C44 C48 110.6(16) . . ?
C41 C44 C48 109.0(15) . . ?
N8 C45 Pd2 177(5) . . ?
N9 C49 Pd1 172.9(18) . . ?
N9 C50 C55 108.1(17) . . ?
N9 C50 C58 107.2(18) . . ?
C55 C50 C58 110.4(19) . . ?
N9 C50 C51 104.1(18) . . ?
C55 C50 C51 109.4(18) . . ?
C58 C50 C51 117(2) . . ?
C52 C51 C50 117(2) . . ?
C53 C52 C51 107.5(18) . . ?
C52 C53 C54 113.2(16) . . ?
C52 C53 C56 109.8(16) . 4_576 ?
C54 C53 C56 112.0(16) . 4_576 ?
C53 C54 C55 109.9(17) . . ?
C50 C55 C54 110.8(18) . . ?
N10 C56 C60 102.0(17) . . ?
N10 C56 C53 111.2(16) . 4_575 ?
C60 C56 C53 115.6(18) . 4_575 ?
N10 C56 C59 105.1(15) . . ?
C60 C56 C59 108.7(19) . . ?
C53 C56 C59 113.2(16) 4_575 . ?
N10 C57 Pd4 172.7(17) . . ?
C1 N1 C2 176(2) . . ?
C9 N2 C8 179(2) . . ?
C13 N3 C14 163(3) . . ?
C21 N4 C20 174(3) . . ?
C25 N5 C26 171(3) . . ?
C33 N6 C32 165(3) . . ?
C37 N7 C38 177(4) . . ?
C45 N8 C44 165(3) . . ?
C49 N9 C50 176(2) . . ?
C57 N10 C56 176(2) . . ?
O1 C61 O2 134(3) . . ?
O1 C61 C62 108(3) . . ?
O2 C61 C62 107(3) . . ?
O4 C63 O3 119(5) . . ?
O4 C63 C64 136(5) . . ?
O3 C63 C64 106(4) . . ?
C3' C2' C7' 109(3) . . ?
C3' C2' C10' 110.0(18) . . ?
C7' C2' C10' 109.8(18) . . ?
C2' C3' C4' 111.2(19) . . ?
C3' C4' C5' 110.9(19) . . ?
C6' C5' C8' 110.2(17) . . ?
C6' C5' C4' 109.2(18) . . ?
C8' C5' C4' 110.6(18) . . ?
C5' C6' C7' 110.2(18) . . ?
C2' C7' C6' 109.5(18) . . ?
C12' C8' C5' 111.5(19) . . ?
C12' C8' C11' 110(4) . . ?
C5' C8' C11' 109.9(18) . . ?
N3' C13' Pd3 154(3) . . ?
N3' C14' C19' 106(4) . . ?
N3' C14' C15' 120(4) . . ?
C19' C14' C15' 109(3) . . ?
N3' C14' C22' 100(4) . . ?
C19' C14' C22' 110.3(18) . . ?
C15' C14' C22' 110.5(18) . . ?
C14' C15' C16' 110.6(19) . . ?
C17' C16' C15' 110.4(19) . . ?
C16' C17' C20' 111.4(19) . . ?
C16' C17' C18' 110.2(19) . . ?
C20' C17' C18' 110.1(18) . . ?
C17' C18' C19' 107.7(18) . . ?
C14' C19' C18' 108.8(19) . . ?
N4' C20' C17' 115(4) . . ?
N4' C20' C24' 99(5) . . ?
C17' C20' C24' 108.6(18) . . ?
N4' C20' C23' 116(5) . . ?
C17' C20' C23' 109.3(19) . . ?
C24' C20' C23' 108(6) . . ?
N4' C21' Pd4 148(6) . . ?
N5' C25' Pd3 169(7) . . ?
N5' C26' C27' 106(4) . . ?
N5' C26' C31' 114(4) . . ?
C27' C26' C31' 111.4(18) . . ?
N5' C26' C34' 103(4) . . ?
C27' C26' C34' 110.8(19) . . ?
C31' C26' C34' 111.1(19) . . ?
C26' C27' C28' 109.7(18) . . ?
C29' C28' C27' 107.8(18) . . ?
C32' C29' C28' 111.2(18) . . ?
C32' C29' C30' 110.2(18) . . ?
C28' C29' C30' 109.4(18) . . ?
C29' C30' C31' 108.1(18) . . ?
C26' C31' C30' 109.6(18) . . ?
N6' C32' C29' 113(4) . . ?
N6' C32' C35' 93(4) . . ?
C29' C32' C35' 110.1(19) . . ?
N6' C32' C36' 121(5) . . ?
C29' C32' C36' 109.1(18) . . ?
C35' C32' C36' 109.4(18) . . ?
N7' C37' Pd2 173(6) . . ?
N7' C38' C39' 96(3) . . ?
N7' C38' C43' 120(3) . . ?
C39' C38' C43' 110.6(17) . . ?
N7' C38' C46' 110(3) . . ?
C39' C38' C46' 109.6(18) . . ?
C43' C38' C46' 109.8(18) . . ?
C38' C39' C40' 110.7(18) . . ?
C41' C40' C39' 109.2(18) . . ?
C44' C41' C40' 111.7(17) . . ?
C44' C41' C42' 111.3(18) . . ?
C40' C41' C42' 107.8(18) . . ?
C43' C42' C41' 108.9(18) . . ?
C38' C43' C42' 110.5(18) . . ?
N8' C44' C41' 115(3) . . ?
N8' C44' C48' 111(4) . . ?
C41' C44' C48' 111.7(18) . . ?
N8' C44' C47' 98(3) . . ?
C41' C44' C47' 110.7(18) . . ?
C48' C44' C47' 109.2(17) . . ?
N8' C45' Pd1 170(5) . . ?
C21' N4' C20' 148(7) . . ?
C13' N3' C14' 163(5) . . ?
C33' N6' C32' 131(7) . . ?
C25' N5' C26' 170(8) . . ?
C45' N8' C44' 172(5) . . ?
C37' N7' C38' 156(6) . . ?

loop_
_geom_bond_atom_site_label_1
_geom_bond_atom_site_label_2
_geom_bond_distance
_geom_bond_site_symmetry_2
_geom_bond_publ_flag
Pd1 C1 1.957(18) . ?
Pd1 C37 1.97(3) . ?
Pd1 C45' 1.99(4) . ?
Pd1 C49 2.046(18) . ?
Pd2 C45 1.93(3) . ?
Pd2 C9 1.932(18) . ?
Pd2 C37' 2.00(4) . ?
Pd3 C21 1.87(3) . ?
Pd3 C33 1.88(3) . ?
Pd3 C13' 1.9754(14) . ?
Pd3 C25' 2.13(5) . ?
Pd4 C25 1.90(3) . ?
Pd4 C13 2.00(3) . ?
Pd4 C57 2.033(17) . ?
Pd4 C21' 2.20(6) . ?
C1 N1 1.135(16) . ?
C2 N1 1.49(2) . ?
C2 C3 1.534(19) . ?
C2 C7 1.533(19) . ?
C2 C10 1.546(17) . ?
C3 C4 1.538(18) . ?
C4 C5 1.520(18) . ?
C5 C8 1.517(17) . ?
C5 C6 1.535(18) . ?
C6 C7 1.524(18) . ?
C8 N2 1.46(2) . ?
C8 C11 1.520(18) . ?
C8 C12 1.533(18) . ?
C9 N2 1.156(16) . ?
C13 N3 1.125(19) . ?
C14 N3 1.482(19) . ?
C14 C22 1.537(17) . ?
C14 C15 1.549(19) . ?
C14 C19 1.551(18) . ?
C15 C16 1.546(18) . ?
C16 C17 1.512(18) . ?
C17 C20 1.520(17) . ?
C17 C18 1.521(17) . ?
C18 C19 1.551(18) . ?
C20 N4 1.47(2) . ?
C20 C23 1.525(18) . ?
C20 C24 1.536(18) . ?
C21 N4 1.111(18) . ?
C25 N5 1.132(18) . ?
C26 N5 1.476(19) . ?
C26 C27 1.539(17) . ?
C26 C34 1.548(16) . ?
C26 C31 1.552(17) . ?
C32 N6 1.486(19) . ?
C32 C36 1.532(17) . ?
C32 C29 1.533(16) . ?
C32 C35 1.565(17) . ?
C27 C28 1.529(17) . ?
C28 C29 1.534(17) . ?
C29 C30 1.525(17) . ?
C30 C31 1.543(17) . ?
C33 N6 1.128(18) . ?
C37 N7 1.136(19) . ?
C38 N7 1.45(2) . ?
C38 C39 1.497(18) . ?
C38 C43 1.513(18) . ?
C38 C46 1.540(17) . ?
C39 C40 1.541(18) . ?
C40 C41 1.524(18) . ?
C41 C42 1.517(18) . ?
C41 C44 1.524(17) . ?
C42 C43 1.534(18) . ?
C44 N8 1.48(2) . ?
C44 C47 1.518(18) . ?
C44 C48 1.546(18) . ?
C45 N8 1.148(19) . ?
C49 N9 1.143(16) . ?
C50 N9 1.481(17) . ?
C50 C55 1.49(3) . ?
C50 C58 1.54(3) . ?
C50 C51 1.54(3) . ?
C51 C52 1.51(3) . ?
C52 C53 1.50(3) . ?
C53 C54 1.51(3) . ?
C53 C56 1.51(3) 4_576 ?
C54 C55 1.57(3) . ?
C56 N10 1.482(17) . ?
C56 C60 1.49(3) . ?
C56 C53 1.51(3) 4_575 ?
C56 C59 1.61(3) . ?
C57 N10 1.153(15) . ?
C61 O1 1.19(3) . ?
C61 O2 1.32(3) . ?
C61 C62 1.64(4) . ?
C63 O4 1.03(4) . ?
C63 O3 1.29(4) . ?
C63 C64 1.56(5) . ?
C2' C3' 1.53(2) . ?
C2' C7' 1.53(2) . ?
C2' C10' 1.538(19) . ?
C3' C4' 1.533(19) . ?
C4' C5' 1.535(19) . ?
C5' C6' 1.531(19) . ?
C5' C8' 1.531(19) . ?
C6' C7' 1.538(19) . ?
C8' C12' 1.53(2) . ?
C8' C11' 1.531(19) . ?
C13' N3' 1.14(2) . ?
C14' N3' 1.47(2) . ?
C14' C19' 1.52(2) . ?
C14' C15' 1.53(2) . ?
C14' C22' 1.536(19) . ?
C15' C16' 1.54(2) . ?
C16' C17' 1.53(2) . ?
C17' C20' 1.534(19) . ?
C17' C18' 1.54(2) . ?
C18' C19' 1.55(2) . ?
C20' N4' 1.48(2) . ?
C20' C24' 1.55(2) . ?
C20' C23' 1.55(2) . ?
C21' N4' 1.13(2) . ?
C25' N5' 1.13(2) . ?
C26' N5' 1.47(2) . ?
C26' C27' 1.52(2) . ?
C26' C31' 1.53(2) . ?
C26' C34' 1.536(19) . ?
C27' C28' 1.55(2) . ?
C28' C29' 1.54(2) . ?
C29' C32' 1.528(19) . ?
C29' C30' 1.54(2) . ?
C30' C31' 1.55(2) . ?
C32' N6' 1.46(2) . ?
C32' C35' 1.54(2) . ?
C32' C36' 1.55(2) . ?
C33' N6' 1.12(2) . ?
C37' N7' 1.14(2) . ?
C38' N7' 1.48(2) . ?
C38' C39' 1.528(19) . ?
C38' C43' 1.531(19) . ?
C38' C46' 1.543(19) . ?
C39' C40' 1.542(19) . ?
C40' C41' 1.540(19) . ?
C41' C44' 1.518(18) . ?
C41' C42' 1.547(19) . ?
C42' C43' 1.543(19) . ?
C44' N8' 1.46(2) . ?
C44' C48' 1.539(19) . ?
C44' C47' 1.546(19) . ?
C45' N8' 1.14(2) . ?

loop_
_geom_torsion_atom_site_label_1
_geom_torsion_atom_site_label_2
_geom_torsion_atom_site_label_3
_geom_torsion_atom_site_label_4
_geom_torsion
_geom_torsion_site_symmetry_1
_geom_torsion_site_symmetry_2
_geom_torsion_site_symmetry_3
_geom_torsion_site_symmetry_4
_geom_torsion_publ_flag
C37 Pd1 C1 N1 -148(7) . . . . ?
C45' Pd1 C1 N1 177(8) . . . . ?
C49 Pd1 C1 N1 16(8) . . . . ?
N1 C2 C3 C4 -62(3) . . . . ?
C7 C2 C3 C4 56(3) . . . . ?
C10 C2 C3 C4 175(2) . . . . ?
C2 C3 C4 C5 -60(3) . . . . ?
C3 C4 C5 C8 -176(2) . . . . ?
C3 C4 C5 C6 60(3) . . . . ?
C8 C5 C6 C7 178(2) . . . . ?
C4 C5 C6 C7 -57(3) . . . . ?
C5 C6 C7 C2 55(4) . . . . ?
N1 C2 C7 C6 64(3) . . . . ?
C3 C2 C7 C6 -54(3) . . . . ?
C10 C2 C7 C6 -173(2) . . . . ?
C4 C5 C8 N2 -64(3) . . . . ?
C6 C5 C8 N2 59(3) . . . . ?
C4 C5 C8 C11 53(3) . . . . ?
C6 C5 C8 C11 175(3) . . . . ?
C4 C5 C8 C12 -176(3) . . . . ?
C6 C5 C8 C12 -53(3) . . . . ?
C45 Pd2 C9 N2 94(18) . . . . ?
C37' Pd2 C9 N2 149(18) . . . . ?
C25 Pd4 C13 N3 -123(11) . . . . ?
C57 Pd4 C13 N3 66(12) . . . . ?
C21' Pd4 C13 N3 3(12) . . . . ?
N3 C14 C15 C16 -58(3) . . . . ?
C22 C14 C15 C16 178(2) . . . . ?
C19 C14 C15 C16 61(3) . . . . ?
C14 C15 C16 C17 -57(3) . . . . ?
C15 C16 C17 C20 -173(2) . . . . ?
C15 C16 C17 C18 57(3) . . . . ?
C16 C17 C18 C19 -59(3) . . . . ?
C20 C17 C18 C19 173(2) . . . . ?
C17 C18 C19 C14 61(3) . . . . ?
N3 C14 C19 C18 62(3) . . . . ?
C22 C14 C19 C18 178(2) . . . . ?
C15 C14 C19 C18 -64(3) . . . . ?
C16 C17 C20 N4 -61(3) . . . . ?
C18 C17 C20 N4 68(3) . . . . ?
C16 C17 C20 C23 69(3) . . . . ?
C18 C17 C20 C23 -162(3) . . . . ?
C16 C17 C20 C24 169(3) . . . . ?
C18 C17 C20 C24 -62(3) . . . . ?
C33 Pd3 C21 N4 25(30) . . . . ?
C13' Pd3 C21 N4 165(22) . . . . ?
C25' Pd3 C21 N4 -4(25) . . . . ?
C13 Pd4 C25 N5 141(10) . . . . ?
C57 Pd4 C25 N5 -49(11) . . . . ?
C21' Pd4 C25 N5 117(11) . . . . ?
N5 C26 C27 C28 -68(2) . . . . ?
C34 C26 C27 C28 176.8(19) . . . . ?
C31 C26 C27 C28 59(2) . . . . ?
C26 C27 C28 C29 -59(3) . . . . ?
N6 C32 C29 C30 55(2) . . . . ?
C36 C32 C29 C30 -64(2) . . . . ?
C35 C32 C29 C30 177(2) . . . . ?
N6 C32 C29 C28 -68(2) . . . . ?
C36 C32 C29 C28 173(2) . . . . ?
C35 C32 C29 C28 54(2) . . . . ?
C27 C28 C29 C30 58(3) . . . . ?
C27 C28 C29 C32 -177.5(18) . . . . ?
C32 C29 C30 C31 177.0(18) . . . . ?
C28 C29 C30 C31 -60(2) . . . . ?
C29 C30 C31 C26 61(2) . . . . ?
N5 C26 C31 C30 63(2) . . . . ?
C27 C26 C31 C30 -59(2) . . . . ?
C34 C26 C31 C30 -177.2(18) . . . . ?
C21 Pd3 C33 N6 -161(12) . . . . ?
C13' Pd3 C33 N6 68(16) . . . . ?
C25' Pd3 C33 N6 -121(26) . . . . ?
C1 Pd1 C37 N7 166(18) . . . . ?
C45' Pd1 C37 N7 -73(20) . . . . ?
C49 Pd1 C37 N7 3(20) . . . . ?
N7 C38 C39 C40 -70(3) . . . . ?
C43 C38 C39 C40 47(3) . . . . ?
C46 C38 C39 C40 175(3) . . . . ?
C38 C39 C40 C41 -53(3) . . . . ?
C39 C40 C41 C42 59(3) . . . . ?
C39 C40 C41 C44 -175(3) . . . . ?
C44 C41 C42 C43 175(3) . . . . ?
C40 C41 C42 C43 -58(3) . . . . ?
N7 C38 C43 C42 65(3) . . . . ?
C39 C38 C43 C42 -47(3) . . . . ?
C46 C38 C43 C42 -174(3) . . . . ?
C41 C42 C43 C38 51(4) . . . . ?
C42 C41 C44 N8 71(3) . . . . ?
C40 C41 C44 N8 -55(3) . . . . ?
C42 C41 C44 C47 -179(3) . . . . ?
C40 C41 C44 C47 55(3) . . . . ?
C42 C41 C44 C48 -56(3) . . . . ?
C40 C41 C44 C48 178(3) . . . . ?
C9 Pd2 C45 N8 25(72) . . . . ?
C37' Pd2 C45 N8 -107(79) . . . . ?
C1 Pd1 C49 N9 116(15) . . . . ?
C37 Pd1 C49 N9 -71(15) . . . . ?
C45' Pd1 C49 N9 -56(15) . . . . ?
N9 C50 C51 C52 62(3) . . . . ?
C55 C50 C51 C52 -54(3) . . . . ?
C58 C50 C51 C52 180(2) . . . . ?
C50 C51 C52 C53 53(3) . . . . ?
C51 C52 C53 C54 -55(2) . . . . ?
C51 C52 C53 C56 178.6(17) . . . 4_576 ?
C52 C53 C54 C55 59(2) . . . . ?
C56 C53 C54 C55 -176.2(16) 4_576 . . . ?
N9 C50 C55 C54 -60(2) . . . . ?
C58 C50 C55 C54 -177.2(18) . . . . ?
C51 C50 C55 C54 53(2) . . . . ?
C53 C54 C55 C50 -57(2) . . . . ?
C25 Pd4 C57 N10 40(14) . . . . ?
C13 Pd4 C57 N10 -145(14) . . . . ?
C21' Pd4 C57 N10 -135(14) . . . . ?
Pd1 C1 N1 C2 -144(26) . . . . ?
C3 C2 N1 C1 23(31) . . . . ?
C7 C2 N1 C1 -97(30) . . . . ?
C10 C2 N1 C1 142(30) . . . . ?
Pd2 C9 N2 C8 7(100) . . . . ?
C5 C8 N2 C9 -146(100) . . . . ?
C11 C8 N2 C9 93(100) . . . . ?
C12 C8 N2 C9 -29(100) . . . . ?
Pd4 C13 N3 C14 -146(9) . . . . ?
C22 C14 N3 C13 91(12) . . . . ?
C15 C14 N3 C13 -33(13) . . . . ?
C19 C14 N3 C13 -154(12) . . . . ?
Pd3 C21 N4 C20 -30(45) . . . . ?
C17 C20 N4 C21 -46(29) . . . . ?
C23 C20 N4 C21 -174(28) . . . . ?
C24 C20 N4 C21 81(28) . . . . ?
Pd4 C25 N5 C26 154(15) . . . . ?
C27 C26 N5 C25 133(21) . . . . ?
C34 C26 N5 C25 -110(21) . . . . ?
C31 C26 N5 C25 11(22) . . . . ?
Pd3 C33 N6 C32 180(100) . . . . ?
C36 C32 N6 C33 162(11) . . . . ?
C29 C32 N6 C33 40(12) . . . . ?
C35 C32 N6 C33 -80(12) . . . . ?
Pd1 C37 N7 C38 144(62) . . . . ?
C39 C38 N7 C37 92(72) . . . . ?
C43 C38 N7 C37 -29(73) . . . . ?
C46 C38 N7 C37 -151(72) . . . . ?
Pd2 C45 N8 C44 93(65) . . . . ?
C47 C44 N8 C45 177(15) . . . . ?
C41 C44 N8 C45 -65(16) . . . . ?
C48 C44 N8 C45 60(16) . . . . ?
Pd1 C49 N9 C50 52(39) . . . . ?
C55 C50 N9 C49 20(31) . . . . ?
C58 C50 N9 C49 139(30) . . . . ?
C51 C50 N9 C49 -96(30) . . . . ?
Pd4 C57 N10 C56 -84(31) . . . . ?
C60 C56 N10 C57 -153(26) . . . . ?
C53 C56 N10 C57 83(26) 4_575 . . . ?
C59 C56 N10 C57 -40(27) . . . . ?
C7' C2' C3' C4' 58(4) . . . . ?
C10' C2' C3' C4' 179(3) . . . . ?
C2' C3' C4' C5' -57(4) . . . . ?
C3' C4' C5' C6' 57(4) . . . . ?
C3' C4' C5' C8' 178(3) . . . . ?
C8' C5' C6' C7' 179(3) . . . . ?
C4' C5' C6' C7' -59(4) . . . . ?
C3' C2' C7' C6' -60(4) . . . . ?
C10' C2' C7' C6' 180(3) . . . . ?
C5' C6' C7' C2' 61(4) . . . . ?
C6' C5' C8' C12' -58(5) . . . . ?
C4' C5' C8' C12' -179(4) . . . . ?
C6' C5' C8' C11' 180(4) . . . . ?
C4' C5' C8' C11' 59(5) . . . . ?
C21 Pd3 C13' N3' -20(6) . . . . ?
C33 Pd3 C13' N3' 151(7) . . . . ?
C25' Pd3 C13' N3' 138(18) . . . . ?
N3' C14' C15' C16' -63(5) . . . . ?
C19' C14' C15' C16' 59(5) . . . . ?
C22' C14' C15' C16' -179(3) . . . . ?
C14' C15' C16' C17' -57(5) . . . . ?
C15' C16' C17' C20' 180(3) . . . . ?
C15' C16' C17' C18' 57(4) . . . . ?
C16' C17' C18' C19' -60(4) . . . . ?
C20' C17' C18' C19' 176(3) . . . . ?
N3' C14' C19' C18' 68(4) . . . . ?
C15' C14' C19' C18' -63(4) . . . . ?
C22' C14' C19' C18' 176(3) . . . . ?
C17' C18' C19' C14' 63(4) . . . . ?
C16' C17' C20' N4' -71(5) . . . . ?
C18' C17' C20' N4' 52(5) . . . . ?
C16' C17' C20' C24' 179(5) . . . . ?
C18' C17' C20' C24' -58(5) . . . . ?
C16' C17' C20' C23' 62(6) . . . . ?
C18' C17' C20' C23' -176(5) . . . . ?
C25 Pd4 C21' N4' 110(15) . . . . ?
C13 Pd4 C21' N4' 35(11) . . . . ?
C57 Pd4 C21' N4' -84(14) . . . . ?
C21 Pd3 C25' N5' 173(38) . . . . ?
C33 Pd3 C25' N5' 5(32) . . . . ?
C13' Pd3 C25' N5' 26(60) . . . . ?
N5' C26' C27' C28' -66(4) . . . . ?
C31' C26' C27' C28' 58(4) . . . . ?
C34' C26' C27' C28' -178(3) . . . . ?
C26' C27' C28' C29' -60(4) . . . . ?
C27' C28' C29' C32' -175(3) . . . . ?
C27' C28' C29' C30' 63(3) . . . . ?
C32' C29' C30' C31' 175(3) . . . . ?
C28' C29' C30' C31' -63(3) . . . . ?
N5' C26' C31' C30' 62(4) . . . . ?
C27' C26' C31' C30' -58(4) . . . . ?
C34' C26' C31' C30' 178(3) . . . . ?
C29' C30' C31' C26' 59(4) . . . . ?
C28' C29' C32' N6' -54(5) . . . . ?
C30' C29' C32' N6' 68(5) . . . . ?
C28' C29' C32' C35' 48(4) . . . . ?
C30' C29' C32' C35' 170(4) . . . . ?
C28' C29' C32' C36' 168(4) . . . . ?
C30' C29' C32' C36' -70(4) . . . . ?
C45 Pd2 C37' N7' -156(83) . . . . ?
C9 Pd2 C37' N7' 102(63) . . . . ?
N7' C38' C39' C40' -69(3) . . . . ?
C43' C38' C39' C40' 56(3) . . . . ?
C46' C38' C39' C40' 177(3) . . . . ?
C38' C39' C40' C41' -60(4) . . . . ?
C39' C40' C41' C44' -175(3) . . . . ?
C39' C40' C41' C42' 62(3) . . . . ?
C44' C41' C42' C43' 175(3) . . . . ?
C40' C41' C42' C43' -63(3) . . . . ?
N7' C38' C43' C42' 54(4) . . . . ?
C39' C38' C43' C42' -56(3) . . . . ?
C46' C38' C43' C42' -178(3) . . . . ?
C41' C42' C43' C38' 60(4) . . . . ?
C40' C41' C44' N8' -60(4) . . . . ?
C42' C41' C44' N8' 61(4) . . . . ?
C40' C41' C44' C48' 172(4) . . . . ?
C42' C41' C44' C48' -67(4) . . . . ?
C40' C41' C44' C47' 51(4) . . . . ?
C42' C41' C44' C47' 171(4) . . . . ?
C1 Pd1 C45' N8' 114(34) . . . . ?
C37 Pd1 C45' N8' 22(27) . . . . ?
C49 Pd1 C45' N8' -85(35) . . . . ?
Pd4 C21' N4' C20' -169(8) . . . . ?
C17' C20' N4' C21' 92(15) . . . . ?
C24' C20' N4' C21' -153(14) . . . . ?
C23' C20' N4' C21' -37(16) . . . . ?
Pd3 C13' N3' C14' 42(20) . . . . ?
C19' C14' N3' C13' -168(16) . . . . ?
C15' C14' N3' C13' -44(18) . . . . ?
C22' C14' N3' C13' 77(17) . . . . ?
C29' C32' N6' C33' -77(10) . . . . ?
C35' C32' N6' C33' 169(10) . . . . ?
C36' C32' N6' C33' 54(11) . . . . ?
Pd3 C25' N5' C26' -147(30) . . . . ?
C27' C26' N5' C25' 130(45) . . . . ?
C31' C26' N5' C25' 7(46) . . . . ?
C34' C26' N5' C25' -113(45) . . . . ?
Pd1 C45' N8' C44' -25(74) . . . . ?
C41' C44' N8' C45' -72(43) . . . . ?
C48' C44' N8' C45' 56(43) . . . . ?
C47' C44' N8' C45' 170(43) . . . . ?
Pd2 C37' N7' C38' 180(100) . . . . ?
C39' C38' N7' C37' 145(15) . . . . ?
C43' C38' N7' C37' 27(16) . . . . ?
C46' C38' N7' C37' -101(15) . . . . ?
